data_4127189
loop_
_publ_author_name
'Gentry, Emily C.'
'Rono, Lydia J.'
'Hale, Martina E.'
'Matsuura, Rei'
'Knowles, Robert R.'

_publ_section_title
;
 Enantioselective Synthesis of Pyrroloindolines via Noncovalent
 Stabilization of Indole Radical Cations and Applications to the Synthesis
 of Alkaloid Natural Products.
;
_journal_name_full 'Journal of the American Chemical Society'
_journal_paper_doi 10.1021/jacs.7b13616
_journal_year 2018
_chemical_formula_sum 'C36 H34 N4 O4'
_chemical_formula_weight 586.67
_chemical_name_common ECG1
_space_group_crystal_system triclinic
_space_group_IT_number 2
_space_group_name_Hall '-P 1'
_space_group_name_H-M_alt 'P -1'
_symmetry_space_group_name_Hall '-P 1'
_symmetry_space_group_name_H-M 'P -1'
_atom_sites_solution_hydrogens mixed
_cell_angle_alpha 109.43(2)
_cell_angle_beta 93.08(3)
_cell_angle_gamma 109.33(4)
_cell_formula_units_Z 2
_cell_length_a 9.725(9)
_cell_length_b 11.882(7)
_cell_length_c 16.226(11)
_cell_measurement_reflns_used 76
_cell_measurement_temperature 100.(2)
_cell_measurement_theta_max 37.8568
_cell_measurement_theta_min 5.2170
_cell_volume 1640(2)
_computing_cell_refinement 'APEX3 v2017.3-0 (Bruker AXS)'
_computing_data_collection 'Bruker Instrument Service vV6.2.6'
_computing_molecular_graphics 'shelXle (C.B. Huebschle, rev 833)'
_computing_structure_refinement 'SHELXL-2014/7 (Sheldrick, 2014)'
_computing_structure_solution 'SHELXT (Sheldrick, 2016)'
_diffrn_ambient_temperature 100.(2)
_diffrn_measured_fraction_theta_full 0.984
_diffrn_measured_fraction_theta_max 0.984
_diffrn_measurement_device_type 'Bruker Photon 100 CMOS'
_diffrn_radiation_type 'Cu K\a'
_diffrn_radiation_wavelength 1.54178
_diffrn_reflns_av_R_equivalents 0.0452
_diffrn_reflns_av_unetI/netI 0.0313
_diffrn_reflns_limit_h_max 11
_diffrn_reflns_limit_h_min -11
_diffrn_reflns_limit_k_max 14
_diffrn_reflns_limit_k_min -14
_diffrn_reflns_limit_l_max 19
_diffrn_reflns_limit_l_min -19
_diffrn_reflns_number 28668
_diffrn_reflns_theta_full 66.57
_diffrn_reflns_theta_max 66.57
_diffrn_reflns_theta_min 2.94
_diffrn_source 'I\mS microfocus source'
_exptl_absorpt_coefficient_mu 0.630
_exptl_absorpt_correction_T_max 0.753
_exptl_absorpt_correction_T_min 0.638
_exptl_absorpt_correction_type multi-scan
_exptl_absorpt_process_details 'SADABS V2014/5 (Bruker AXS Inc.)'
_exptl_crystal_density_diffrn 1.188
_exptl_crystal_density_method 'not measured'
_exptl_crystal_description plate
_exptl_crystal_F_000 620
_exptl_crystal_size_max 0.174
_exptl_crystal_size_mid 0.155
_exptl_crystal_size_min 0.086
_refine_diff_density_max 0.300
_refine_diff_density_min -0.407
_refine_ls_extinction_method none
_refine_ls_goodness_of_fit_ref 1.077
_refine_ls_hydrogen_treatment mixed
_refine_ls_matrix_type full
_refine_ls_number_parameters 405
_refine_ls_number_reflns 5700
_refine_ls_number_restraints 0
_refine_ls_restrained_S_all 1.077
_refine_ls_R_factor_all 0.0627
_refine_ls_R_factor_gt 0.0512
_refine_ls_shift/su_max 0.000
_refine_ls_shift/su_mean 0.000
_refine_ls_structure_factor_coef Fsqd
_refine_ls_weighting_details 'w=1/[\s^2^(Fo^2^)+(0.0380P)^2^+1.9059P] where P=(Fo^2^+2Fc^2^)/3'
_refine_ls_weighting_scheme calc
_refine_ls_wR_factor_gt 0.1175
_refine_ls_wR_factor_ref 0.1243
_reflns_number_gt 4792
_reflns_number_total 5700
_reflns_threshold_expression 'I > 2\s(I)'
_cod_data_source_file ja7b13616_si_002.cif
_cod_data_source_block PDJECG1
_cod_original_cell_volume 1640.(2)
_cod_database_code 4127189

loop_
_space_group_symop_operation_xyz
'x, y, z'
'-x, -y, -z'

loop_
_atom_site_type_symbol
_atom_site_label
_atom_site_fract_x
_atom_site_fract_y
_atom_site_fract_z
_atom_site_U_iso_or_equiv
_atom_site_adp_type
_atom_site_calc_flag
_atom_site_refinement_flags_adp
_atom_site_refinement_flags_posn
_atom_site_occupancy
O O1 -0.21731(16) 0.14941(15) 0.13002(10) 0.0227(3) Uani d . . 1
C C1 0.0973(2) 0.0297(2) 0.27595(14) 0.0224(5) Uani d . . 1
O O2 -0.00909(17) 0.15010(15) 0.07247(10) 0.0237(3) Uani d . . 1
C C2 0.0301(2) -0.1171(2) 0.23645(15) 0.0252(5) Uani d . . 1
C C3 -0.0215(3) -0.2057(3) 0.27701(17) 0.0325(6) Uani d . . 1
H H3 -0.017278 -0.177759 0.339495 0.039 Uiso calc U R 1
O O3 0.72893(16) 0.38643(15) 0.36921(10) 0.0250(3) Uani d . . 1
C C4 -0.0794(3) -0.3365(3) 0.22406(19) 0.0434(7) Uani d . . 1
H H4 -0.113272 -0.397996 0.251022 0.052 Uiso calc U R 1
O O4 0.55274(17) 0.47358(15) 0.40248(10) 0.0262(4) Uani d . . 1
N N1 0.3166(2) 0.2813(2) 0.44793(13) 0.0237(4) Uani d . . 1
H H1A 0.364(3) 0.360(3) 0.4797(17) 0.025(7) Uiso d . . 1
N N2 0.4892(2) 0.25755(18) 0.34426(12) 0.0229(4) Uani d . . 1
N N3 0.0741(2) -0.05492(19) 0.11814(13) 0.0237(4) Uani d . . 1
H H3A 0.050(3) -0.066(3) 0.0642(19) 0.029(7) Uiso d . . 1
N N4 -0.05069(19) 0.09061(18) 0.19009(12) 0.0220(4) Uani d . . 1
C C19 0.2626(2) 0.0846(2) 0.32446(15) 0.0222(5) Uani d . . 1
C C20 0.2802(2) 0.0685(2) 0.41338(15) 0.0228(5) Uani d . . 1
C C21 0.2761(3) -0.0380(2) 0.43246(16) 0.0280(5) Uani d . . 1
H H21 0.25676 -0.118394 0.385995 0.034 Uiso calc U R 1
C C22 0.3009(3) -0.0245(3) 0.52173(17) 0.0328(6) Uani d . . 1
H H22 0.297075 -0.096659 0.535998 0.039 Uiso calc U R 1
C C23 0.3311(3) 0.0933(3) 0.58944(16) 0.0329(6) Uani d . . 1
H H23 0.347882 0.100464 0.649502 0.04 Uiso calc U R 1
C C5 -0.0880(4) -0.3777(3) 0.1328(2) 0.0462(7) Uani d . . 1
H H5 -0.127013 -0.467196 0.098167 0.055 Uiso calc U R 1
C C24 0.3375(2) 0.2015(3) 0.57140(16) 0.0291(5) Uani d . . 1
H H24 0.357836 0.282002 0.617966 0.035 Uiso calc U R 1
C C6 -0.0407(3) -0.2905(2) 0.09108(18) 0.0362(6) Uani d . . 1
H H6 -0.048436 -0.318951 0.028337 0.043 Uiso calc U R 1
C C8 0.0854(2) 0.0599(2) 0.18989(14) 0.0209(5) Uani d . . 1
H H8 0.174124 0.13478 0.192546 0.025 Uiso calc U R 1
C C26 0.3334(2) 0.2341(2) 0.35618(15) 0.0224(5) Uani d . . 1
H H26 0.283203 0.267057 0.319323 0.027 Uiso calc U R 1
C C25 0.3127(2) 0.1871(2) 0.48225(15) 0.0239(5) Uani d . . 1
C C7 0.0184(2) -0.1600(2) 0.14392(15) 0.0254(5) Uani d . . 1
C C14 -0.5221(3) 0.1500(2) 0.00880(19) 0.0355(6) Uani d . . 1
H H14 -0.522032 0.082048 -0.04276 0.043 Uiso calc U R 1
C C32 1.0008(3) 0.4280(2) 0.31022(17) 0.0319(6) Uani d . . 1
H H32 0.915256 0.357944 0.273038 0.038 Uiso calc U R 1
C C31 0.9865(2) 0.5179(2) 0.38574(15) 0.0247(5) Uani d . . 1
C C30 0.8375(3) 0.5165(2) 0.40830(17) 0.0284(5) Uani d . . 1
H H30A 0.844792 0.549147 0.473659 0.034 Uiso calc U R 1
H H30B 0.806267 0.573257 0.385123 0.034 Uiso calc U R 1
C C29 0.5869(2) 0.3791(2) 0.37391(14) 0.0229(5) Uani d . . 1
C C28 0.3660(2) 0.0367(2) 0.26435(15) 0.0233(5) Uani d . . 1
H H28A 0.362929 -0.047585 0.263925 0.028 Uiso calc U R 1
H H28B 0.336971 0.028521 0.20258 0.028 Uiso calc U R 1
C C27 0.5205(2) 0.1401(2) 0.30625(15) 0.0247(5) Uani d . . 1
H H27A 0.569868 0.122623 0.352954 0.03 Uiso calc U R 1
H H27B 0.583783 0.146145 0.260893 0.03 Uiso calc U R 1
C C13 -0.3945(3) 0.2206(2) 0.07417(15) 0.0250(5) Uani d . . 1
C C12 -0.2540(3) 0.1952(3) 0.06159(16) 0.0296(5) Uani d . . 1
H H12A -0.267801 0.129601 0.001799 0.035 Uiso calc U R 1
H H12B -0.172293 0.274984 0.066628 0.035 Uiso calc U R 1
C C11 -0.0864(2) 0.1311(2) 0.12702(14) 0.0205(4) Uani d . . 1
C C10 -0.0036(2) 0.0877(2) 0.33159(15) 0.0257(5) Uani d . . 1
H H10A -0.043189 0.040737 0.37063 0.031 Uiso calc U R 1
H H10B 0.051188 0.179488 0.368745 0.031 Uiso calc U R 1
C C9 -0.1286(2) 0.0721(2) 0.26238(15) 0.0258(5) Uani d . . 1
H H9A -0.207366 -0.014465 0.242573 0.031 Uiso calc U R 1
H H9B -0.172667 0.137812 0.285812 0.031 Uiso calc U R 1
C C15 -0.6496(3) 0.1784(3) 0.0187(2) 0.0404(7) Uani d . . 1
H H15 -0.736079 0.129714 -0.026114 0.048 Uiso calc U R 1
C C33 1.1399(3) 0.4394(3) 0.28835(19) 0.0391(6) Uani d . . 1
H H33 1.148695 0.377964 0.235801 0.047 Uiso calc U R 1
C C16 -0.6506(3) 0.2765(3) 0.09284(19) 0.0359(6) Uani d . . 1
H H16 -0.737661 0.295854 0.099112 0.043 Uiso calc U R 1
C C34 1.2659(3) 0.5403(3) 0.34298(19) 0.0350(6) Uani d . . 1
H H34 1.36088 0.548036 0.328041 0.042 Uiso calc U R 1
C C17 -0.5254(3) 0.3472(3) 0.15847(18) 0.0362(6) Uani d . . 1
H H17 -0.5264 0.41449 0.210121 0.043 Uiso calc U R 1
C C18 -0.3976(3) 0.3191(2) 0.14842(16) 0.0295(5) Uani d . . 1
H H18 -0.311333 0.368373 0.193283 0.035 Uiso calc U R 1
C C36 1.1132(3) 0.6182(3) 0.44016(17) 0.0336(6) Uani d . . 1
H H36 1.104632 0.680105 0.492532 0.04 Uiso calc U R 1
C C35 1.2522(3) 0.6290(3) 0.41890(18) 0.0344(6) Uani d . . 1
H H35 1.338091 0.697704 0.456882 0.041 Uiso calc U R 1

loop_
_atom_site_aniso_label
_atom_site_aniso_U_11
_atom_site_aniso_U_22
_atom_site_aniso_U_33
_atom_site_aniso_U_12
_atom_site_aniso_U_13
_atom_site_aniso_U_23
O1 0.0202(8) 0.0299(8) 0.0240(8) 0.0126(7) 0.0041(6) 0.0140(7)
C1 0.0193(11) 0.0301(12) 0.0222(11) 0.0098(10) 0.0055(9) 0.0140(10)
O2 0.0230(8) 0.0306(8) 0.0224(8) 0.0115(7) 0.0067(6) 0.0139(7)
C2 0.0197(11) 0.0303(12) 0.0282(12) 0.0079(10) 0.0026(9) 0.0157(10)
C3 0.0299(14) 0.0388(14) 0.0300(13) 0.0069(11) 0.0007(10) 0.0206(11)
O3 0.0170(8) 0.0299(9) 0.0283(8) 0.0076(7) 0.0064(6) 0.0117(7)
C4 0.0477(17) 0.0369(15) 0.0441(16) 0.0039(13) 0.0005(13) 0.0261(13)
O4 0.0223(8) 0.0306(9) 0.0284(9) 0.0108(7) 0.0074(6) 0.0126(7)
N1 0.0187(10) 0.0284(11) 0.0232(10) 0.0079(9) 0.0049(8) 0.0093(9)
N2 0.0162(9) 0.0293(10) 0.0264(10) 0.0095(8) 0.0063(7) 0.0127(8)
N3 0.0266(11) 0.0302(10) 0.0200(10) 0.0139(8) 0.0061(8) 0.0125(8)
N4 0.0164(9) 0.0327(10) 0.0239(10) 0.0123(8) 0.0060(7) 0.0154(8)
C19 0.0193(11) 0.0288(12) 0.0225(11) 0.0104(9) 0.0051(9) 0.0129(9)
C20 0.0136(11) 0.0344(13) 0.0251(12) 0.0090(9) 0.0043(8) 0.0162(10)
C21 0.0208(12) 0.0348(13) 0.0313(13) 0.0091(10) 0.0026(9) 0.0173(11)
C22 0.0233(13) 0.0448(15) 0.0376(14) 0.0092(11) 0.0025(10) 0.0279(12)
C23 0.0221(13) 0.0504(16) 0.0274(13) 0.0063(11) 0.0034(10) 0.0232(12)
C5 0.059(2) 0.0288(14) 0.0435(17) 0.0081(13) 0.0004(14) 0.0145(12)
C24 0.0179(12) 0.0424(14) 0.0250(12) 0.0067(10) 0.0050(9) 0.0142(11)
C6 0.0438(16) 0.0326(14) 0.0307(13) 0.0118(12) 0.0047(11) 0.0123(11)
C8 0.0167(11) 0.0275(12) 0.0223(11) 0.0090(9) 0.0037(8) 0.0129(9)
C26 0.0156(11) 0.0333(12) 0.0235(11) 0.0110(9) 0.0052(8) 0.0145(10)
C25 0.0138(11) 0.0355(13) 0.0258(12) 0.0085(10) 0.0065(9) 0.0158(10)
C7 0.0217(12) 0.0315(12) 0.0277(12) 0.0119(10) 0.0046(9) 0.0146(10)
C14 0.0333(14) 0.0269(13) 0.0445(15) 0.0144(11) -0.0031(11) 0.0092(11)
C32 0.0213(12) 0.0290(13) 0.0418(15) 0.0098(10) 0.0034(10) 0.0087(11)
C31 0.0208(12) 0.0285(12) 0.0294(12) 0.0090(10) 0.0059(9) 0.0162(10)
C30 0.0215(12) 0.0291(12) 0.0352(13) 0.0094(10) 0.0087(10) 0.0121(11)
C29 0.0171(11) 0.0352(13) 0.0206(11) 0.0103(10) 0.0050(8) 0.0148(10)
C28 0.0205(12) 0.0290(12) 0.0252(11) 0.0126(10) 0.0064(9) 0.0124(10)
C27 0.0208(12) 0.0336(13) 0.0271(12) 0.0147(10) 0.0063(9) 0.0153(10)
C13 0.0246(12) 0.0298(12) 0.0303(12) 0.0129(10) 0.0077(9) 0.0197(10)
C12 0.0307(13) 0.0432(14) 0.0284(13) 0.0217(12) 0.0082(10) 0.0216(11)
C11 0.0181(11) 0.0217(11) 0.0208(11) 0.0079(9) 0.0013(8) 0.0067(9)
C10 0.0192(12) 0.0377(13) 0.0248(12) 0.0111(10) 0.0070(9) 0.0162(10)
C9 0.0187(12) 0.0389(13) 0.0247(12) 0.0111(10) 0.0078(9) 0.0170(10)
C15 0.0247(14) 0.0326(14) 0.0615(19) 0.0065(11) -0.0050(12) 0.0206(14)
C33 0.0289(14) 0.0348(14) 0.0499(17) 0.0157(12) 0.0114(12) 0.0069(12)
C16 0.0274(14) 0.0428(15) 0.0587(17) 0.0195(12) 0.0205(12) 0.0362(14)
C34 0.0203(13) 0.0382(14) 0.0524(16) 0.0145(11) 0.0098(11) 0.0199(13)
C17 0.0428(16) 0.0494(16) 0.0340(14) 0.0289(13) 0.0179(12) 0.0237(12)
C18 0.0298(13) 0.0369(14) 0.0277(12) 0.0153(11) 0.0048(10) 0.0162(11)
C36 0.0248(13) 0.0395(14) 0.0303(13) 0.0070(11) 0.0060(10) 0.0100(11)
C35 0.0205(13) 0.0391(14) 0.0383(14) 0.0054(11) 0.0042(10) 0.0139(12)

loop_
_atom_type_symbol
_atom_type_description
_atom_type_scat_dispersion_real
_atom_type_scat_dispersion_imag
_atom_type_scat_source
C C 0.0181 0.0091 'International Tables Vol C Tables 4.2.6.8 and 6.1.1.4'
H H 0.0000 0.0000 'International Tables Vol C Tables 4.2.6.8 and 6.1.1.4'
N N 0.0311 0.0180 'International Tables Vol C Tables 4.2.6.8 and 6.1.1.4'
O O 0.0492 0.0322 'International Tables Vol C Tables 4.2.6.8 and 6.1.1.4'

loop_
_geom_angle_atom_site_label_1
_geom_angle_atom_site_label_2
_geom_angle_atom_site_label_3
_geom_angle
C11 O1 C12 112.72(17)
C2 C1 C10 112.09(19)
C2 C1 C8 100.43(18)
C10 C1 C8 104.68(17)
C2 C1 C19 113.25(19)
C10 C1 C19 114.03(19)
C8 C1 C19 111.17(17)
C3 C2 C7 119.8(2)
C3 C2 C1 130.7(2)
C7 C2 C1 109.45(19)
C2 C3 C4 118.7(2)
C2 C3 H3 120.6
C4 C3 H3 120.6
C29 O3 C30 113.43(18)
C5 C4 C3 120.9(2)
C5 C4 H4 119.6
C3 C4 H4 119.6
C25 N1 C26 107.69(19)
C25 N1 H1A 119.5(18)
C26 N1 H1A 118.9(18)
C29 N2 C27 127.07(19)
C29 N2 C26 118.72(19)
C27 N2 C26 114.03(18)
C7 N3 C8 109.27(19)
C7 N3 H3A 117.9(18)
C8 N3 H3A 122.3(18)
C11 N4 C9 128.65(19)
C11 N4 C8 118.04(17)
C9 N4 C8 113.31(17)
C20 C19 C28 112.08(18)
C20 C19 C26 100.00(18)
C28 C19 C26 104.32(18)
C20 C19 C1 113.60(18)
C28 C19 C1 113.43(19)
C26 C19 C1 112.24(18)
C21 C20 C25 120.2(2)
C21 C20 C19 130.6(2)
C25 C20 C19 109.1(2)
C20 C21 C22 118.6(2)
C20 C21 H21 120.7
C22 C21 H21 120.7
C23 C22 C21 120.6(2)
C23 C22 H22 119.7
C21 C22 H22 119.7
C22 C23 C24 121.5(2)
C22 C23 H23 119.2
C24 C23 H23 119.2
C4 C5 C6 121.1(3)
C4 C5 H5 119.4
C6 C5 H5 119.4
C23 C24 C25 117.5(2)
C23 C24 H24 121.3
C25 C24 H24 121.3
C5 C6 C7 118.1(2)
C5 C6 H6 121.0
C7 C6 H6 121.0
N3 C8 N4 114.42(18)
N3 C8 C1 105.48(18)
N4 C8 C1 103.01(16)
N3 C8 H8 111.2
N4 C8 H8 111.2
C1 C8 H8 111.2
N1 C26 N2 113.95(18)
N1 C26 C19 105.18(18)
N2 C26 C19 102.88(18)
N1 C26 H26 111.4
N2 C26 H26 111.4
C19 C26 H26 111.4
C24 C25 N1 127.9(2)
C24 C25 C20 121.6(2)
N1 C25 C20 110.5(2)
C6 C7 N3 128.8(2)
C6 C7 C2 121.4(2)
N3 C7 C2 109.8(2)
C15 C14 C13 120.4(3)
C15 C14 H14 119.8
C13 C14 H14 119.8
C31 C32 C33 120.4(2)
C31 C32 H32 119.8
C33 C32 H32 119.8
C32 C31 C36 118.9(2)
C32 C31 C30 122.5(2)
C36 C31 C30 118.5(2)
O3 C30 C31 109.55(19)
O3 C30 H30A 109.8
C31 C30 H30A 109.8
O3 C30 H30B 109.8
C31 C30 H30B 109.8
H30A C30 H30B 108.2
O4 C29 N2 123.9(2)
O4 C29 O3 123.4(2)
N2 C29 O3 112.7(2)
C27 C28 C19 104.47(19)
C27 C28 H28A 110.9
C19 C28 H28A 110.9
C27 C28 H28B 110.9
C19 C28 H28B 110.9
H28A C28 H28B 108.9
N2 C27 C28 102.87(18)
N2 C27 H27A 111.2
C28 C27 H27A 111.2
N2 C27 H27B 111.2
C28 C27 H27B 111.2
H27A C27 H27B 109.1
C18 C13 C14 118.6(2)
C18 C13 C12 120.7(2)
C14 C13 C12 120.6(2)
O1 C12 C13 108.65(18)
O1 C12 H12A 110.0
C13 C12 H12A 110.0
O1 C12 H12B 110.0
C13 C12 H12B 110.0
H12A C12 H12B 108.3
O2 C11 N4 123.4(2)
O2 C11 O1 123.3(2)
N4 C11 O1 113.30(18)
C9 C10 C1 104.25(19)
C9 C10 H10A 110.9
C1 C10 H10A 110.9
C9 C10 H10B 110.9
C1 C10 H10B 110.9
H10A C10 H10B 108.9
N4 C9 C10 102.10(18)
N4 C9 H9A 111.3
C10 C9 H9A 111.3
N4 C9 H9B 111.3
C10 C9 H9B 111.3
H9A C9 H9B 109.2
C16 C15 C14 120.2(3)
C16 C15 H15 119.9
C14 C15 H15 119.9
C34 C33 C32 120.3(3)
C34 C33 H33 119.9
C32 C33 H33 119.9
C15 C16 C17 120.2(2)
C15 C16 H16 119.9
C17 C16 H16 119.9
C35 C34 C33 119.5(2)
C35 C34 H34 120.3
C33 C34 H34 120.3
C16 C17 C18 119.6(3)
C16 C17 H17 120.2
C18 C17 H17 120.2
C13 C18 C17 121.0(2)
C13 C18 H18 119.5
C17 C18 H18 119.5
C31 C36 C35 120.8(2)
C31 C36 H36 119.6
C35 C36 H36 119.6
C34 C35 C36 120.2(2)
C34 C35 H35 119.9
C36 C35 H35 119.9

loop_
_geom_bond_atom_site_label_1
_geom_bond_atom_site_label_2
_geom_bond_distance
O1 C11 1.361(3)
O1 C12 1.464(3)
C1 C2 1.529(3)
C1 C10 1.544(3)
C1 C8 1.561(3)
C1 C19 1.567(3)
O2 C11 1.222(3)
C2 C3 1.393(3)
C2 C7 1.400(3)
C3 C4 1.397(4)
C3 H3 0.95
O3 C29 1.363(3)
O3 C30 1.450(3)
C4 C5 1.384(4)
C4 H4 0.95
O4 C29 1.226(3)
N1 C25 1.397(3)
N1 C26 1.445(3)
N1 H1A 0.85(3)
N2 C29 1.342(3)
N2 C27 1.466(3)
N2 C26 1.482(3)
N3 C7 1.397(3)
N3 C8 1.435(3)
N3 H3A 0.85(3)
N4 C11 1.342(3)
N4 C9 1.468(3)
N4 C8 1.484(3)
C19 C20 1.525(3)
C19 C28 1.550(3)
C19 C26 1.562(3)
C20 C21 1.389(3)
C20 C25 1.398(3)
C21 C22 1.401(3)
C21 H21 0.95
C22 C23 1.387(4)
C22 H22 0.95
C23 C24 1.393(4)
C23 H23 0.95
C5 C6 1.389(4)
C5 H5 0.95
C24 C25 1.396(3)
C24 H24 0.95
C6 C7 1.393(4)
C6 H6 0.95
C8 H8 1.0
C26 H26 1.0
C14 C15 1.392(4)
C14 C13 1.395(4)
C14 H14 0.95
C32 C31 1.382(3)
C32 C33 1.391(4)
C32 H32 0.95
C31 C36 1.389(4)
C31 C30 1.509(3)
C30 H30A 0.99
C30 H30B 0.99
C28 C27 1.530(3)
C28 H28A 0.99
C28 H28B 0.99
C27 H27A 0.99
C27 H27B 0.99
C13 C18 1.382(3)
C13 C12 1.504(3)
C12 H12A 0.99
C12 H12B 0.99
C10 C9 1.529(3)
C10 H10A 0.99
C10 H10B 0.99
C9 H9A 0.99
C9 H9B 0.99
C15 C16 1.372(4)
C15 H15 0.95
C33 C34 1.389(4)
C33 H33 0.95
C16 C17 1.383(4)
C16 H16 0.95
C34 C35 1.375(4)
C34 H34 0.95
C17 C18 1.393(4)
C17 H17 0.95
C18 H18 0.95
C36 C35 1.389(4)
C36 H36 0.95
C35 H35 0.95

loop_
_geom_hbond_atom_site_label_D
_geom_hbond_atom_site_label_H
_geom_hbond_atom_site_label_A
_geom_hbond_site_symmetry_A
_geom_hbond_distance_DH
_geom_hbond_distance_HA
_geom_hbond_distance_DA
_geom_hbond_angle_DHA
N1 H1A O4 . 0.85(3) 2.55(3) 2.978(3) 112.(2)
N1 H1A O4 2_666 0.85(3) 2.12(3) 2.916(3) 157.(2)
N3 H3A O2 2 0.85(3) 2.06(3) 2.869(3) 160.(2)

loop_
_geom_torsion_atom_site_label_1
_geom_torsion_atom_site_label_2
_geom_torsion_atom_site_label_3
_geom_torsion_atom_site_label_4
_geom_torsion
C10 C1 C2 C3 -54.2(3)
C8 C1 C2 C3 -164.9(2)
C19 C1 C2 C3 76.5(3)
C10 C1 C2 C7 123.4(2)
C8 C1 C2 C7 12.8(2)
C19 C1 C2 C7 -105.8(2)
C7 C2 C3 C4 2.1(4)
C1 C2 C3 C4 179.6(2)
C2 C3 C4 C5 -1.1(4)
C2 C1 C19 C20 -73.0(2)
C10 C1 C19 C20 56.8(3)
C8 C1 C19 C20 174.85(18)
C2 C1 C19 C28 56.5(2)
C10 C1 C19 C28 -173.69(18)
C8 C1 C19 C28 -55.6(2)
C2 C1 C19 C26 174.49(17)
C10 C1 C19 C26 -55.7(2)
C8 C1 C19 C26 62.3(2)
C28 C19 C20 C21 -51.3(3)
C26 C19 C20 C21 -161.4(2)
C1 C19 C20 C21 78.9(3)
C28 C19 C20 C25 125.1(2)
C26 C19 C20 C25 15.1(2)
C1 C19 C20 C25 -104.7(2)
C25 C20 C21 C22 1.8(3)
C19 C20 C21 C22 177.9(2)
C20 C21 C22 C23 -0.9(3)
C21 C22 C23 C24 0.1(4)
C3 C4 C5 C6 -0.6(5)
C22 C23 C24 C25 -0.2(3)
C4 C5 C6 C7 1.2(5)
C7 N3 C8 N4 -88.6(2)
C7 N3 C8 C1 23.9(2)
C11 N4 C8 N3 -71.1(3)
C9 N4 C8 N3 109.2(2)
C11 N4 C8 C1 174.95(19)
C9 N4 C8 C1 -4.7(2)
C2 C1 C8 N3 -21.5(2)
C10 C1 C8 N3 -137.87(19)
C19 C1 C8 N3 98.6(2)
C2 C1 C8 N4 98.74(19)
C10 C1 C8 N4 -17.6(2)
C19 C1 C8 N4 -141.15(19)
C25 N1 C26 N2 -84.5(2)
C25 N1 C26 C19 27.4(2)
C29 N2 C26 N1 -60.2(3)
C27 N2 C26 N1 115.3(2)
C29 N2 C26 C19 -173.44(18)
C27 N2 C26 C19 2.0(2)
C20 C19 C26 N1 -25.2(2)
C28 C19 C26 N1 -141.21(17)
C1 C19 C26 N1 95.6(2)
C20 C19 C26 N2 94.39(18)
C28 C19 C26 N2 -21.6(2)
C1 C19 C26 N2 -144.86(18)
C23 C24 C25 N1 -178.4(2)
C23 C24 C25 C20 1.1(3)
C26 N1 C25 C24 161.3(2)
C26 N1 C25 C20 -18.2(2)
C21 C20 C25 C24 -1.9(3)
C19 C20 C25 C24 -178.79(19)
C21 C20 C25 N1 177.69(19)
C19 C20 C25 N1 0.8(2)
C5 C6 C7 N3 179.4(3)
C5 C6 C7 C2 -0.1(4)
C8 N3 C7 C6 164.4(2)
C8 N3 C7 C2 -16.0(2)
C3 C2 C7 C6 -1.5(4)
C1 C2 C7 C6 -179.5(2)
C3 C2 C7 N3 178.8(2)
C1 C2 C7 N3 0.9(3)
C33 C32 C31 C36 -1.3(4)
C33 C32 C31 C30 174.6(2)
C29 O3 C30 C31 -169.98(18)
C32 C31 C30 O3 27.0(3)
C36 C31 C30 O3 -157.2(2)
C27 N2 C29 O4 177.6(2)
C26 N2 C29 O4 -7.6(3)
C27 N2 C29 O3 -2.7(3)
C26 N2 C29 O3 172.10(17)
C30 O3 C29 O4 5.0(3)
C30 O3 C29 N2 -174.76(18)
C20 C19 C28 C27 -73.9(2)
C26 C19 C28 C27 33.3(2)
C1 C19 C28 C27 155.78(18)
C29 N2 C27 C28 -166.4(2)
C26 N2 C27 C28 18.6(2)
C19 C28 C27 N2 -31.4(2)
C15 C14 C13 C18 -0.1(4)
C15 C14 C13 C12 -176.6(2)
C11 O1 C12 C13 -176.32(19)
C18 C13 C12 O1 67.1(3)
C14 C13 C12 O1 -116.5(2)
C9 N4 C11 O2 175.8(2)
C8 N4 C11 O2 -3.8(3)
C9 N4 C11 O1 -4.0(3)
C8 N4 C11 O1 176.40(18)
C12 O1 C11 O2 -0.5(3)
C12 O1 C11 N4 179.27(19)
C2 C1 C10 C9 -75.1(2)
C8 C1 C10 C9 32.9(2)
C19 C1 C10 C9 154.59(19)
C11 N4 C9 C10 -154.6(2)
C8 N4 C9 C10 25.0(2)
C1 C10 C9 N4 -34.8(2)
C13 C14 C15 C16 0.1(4)
C31 C32 C33 C34 1.0(4)
C14 C15 C16 C17 -0.4(4)
C32 C33 C34 C35 -0.1(4)
C15 C16 C17 C18 0.7(4)
C14 C13 C18 C17 0.4(4)
C12 C13 C18 C17 176.9(2)
C16 C17 C18 C13 -0.7(4)
C32 C31 C36 C35 0.6(4)
C30 C31 C36 C35 -175.4(2)
C33 C34 C35 C36 -0.6(4)
C31 C36 C35 C34 0.4(4)
